data_7128940
loop_
_publ_author_name
'Cardenas, Mariel M.'
'Saputra, Mirza A.'
'Gordon, Deane A.'
'Sanchez, Andrea N.'
'Yamamoto, Nobuyuki'
'Gustafson, Jeffrey L.'

_publ_section_title
;
 Catalytic atroposelective dynamic kinetic resolutions and kinetic
 resolutions towards 3-arylquinolines <i>via</i> S<sub>N</sub>Ar.
;
_journal_issue 78
_journal_name_full 'Chemical communications (Cambridge, England)'
_journal_page_first 10087
_journal_page_last 10090
_journal_paper_doi 10.1039/d1cc04335h
_journal_volume 57
_journal_year 2021
_chemical_formula_moiety 'C28 H21 N S'
_chemical_formula_sum 'C28 H21 N S'
_chemical_formula_weight 403.52
_chemical_name_systematic 3-([1,1'-biphenyl]-2-yl)-4-methyl-2-(phenylthio)quinoline
_chemical_properties_physical Heat-sensitive
_space_group_crystal_system monoclinic
_space_group_IT_number 4
_space_group_name_Hall 'P 2yb'
_space_group_name_H-M_alt 'P 1 21 1'
_atom_sites_solution_hydrogens geom
_atom_sites_solution_primary direct
_audit_creation_date 2020-04-24
_audit_creation_method
;
Olex2 1.2
(compiled 2018.05.29 svn.r3508 for OlexSys, GUI svn.r5506)
;
_audit_update_record
;
2020-04-25 deposited with the CCDC.	2021-09-06 downloaded from the CCDC.
;
_cell_angle_alpha 90
_cell_angle_beta 100.9539(18)
_cell_angle_gamma 90
_cell_formula_units_Z 4
_cell_length_a 10.0555(4)
_cell_length_b 11.6803(5)
_cell_length_c 18.1925(7)
_cell_measurement_reflns_used 9989
_cell_measurement_temperature 100
_cell_measurement_theta_max 32.28
_cell_measurement_theta_min 2.54
_cell_volume 2097.80(15)
_computing_cell_refinement 'SAINT V8.38A (?, 2016)'
_computing_data_reduction 'SAINT V8.38A (?, 2016)'
_computing_molecular_graphics 'Olex2 (Dolomanov et al., 2009)'
_computing_publication_material 'Olex2 (Dolomanov et al., 2009)'
_computing_structure_refinement 'XL (Sheldrick, 2008)'
_computing_structure_solution 'XS (Sheldrick, 2008)'
_diffrn_ambient_temperature 100
_diffrn_detector MoK\a
_diffrn_detector_type graphite
_diffrn_measured_fraction_theta_full 0.996
_diffrn_measured_fraction_theta_max 0.997
_diffrn_measurement_device_type 'Bruker APEX-II CCD'
_diffrn_measurement_method '\f and \w scans'
_diffrn_radiation_type MoK\a
_diffrn_radiation_wavelength 0.71073
_diffrn_reflns_av_R_equivalents 0.0217
_diffrn_reflns_av_unetI/netI 0.0201
_diffrn_reflns_Laue_measured_fraction_full 0.996
_diffrn_reflns_Laue_measured_fraction_max 0.997
_diffrn_reflns_limit_h_max 12
_diffrn_reflns_limit_h_min -12
_diffrn_reflns_limit_k_max 14
_diffrn_reflns_limit_k_min -14
_diffrn_reflns_limit_l_max 23
_diffrn_reflns_limit_l_min -23
_diffrn_reflns_number 42835
_diffrn_reflns_point_group_measured_fraction_full 0.997
_diffrn_reflns_point_group_measured_fraction_max 0.998
_diffrn_reflns_theta_full 25.242
_diffrn_reflns_theta_max 27.101
_diffrn_reflns_theta_min 1.140
_diffrn_standards_number 0
_exptl_absorpt_coefficient_mu 0.169
_exptl_absorpt_correction_T_max 0.9705
_exptl_absorpt_correction_T_min 0.8943
_exptl_absorpt_correction_type multi-scan
_exptl_absorpt_process_details
'SADABS-2016/2 (Bruker,2016/2) was used for absorption correction. wR2(int) was 0.0478 before and 0.0399 after correction. The Ratio of minimum to maximum transmission is 0.9215. The \l/2 correction factor is Not present.'
_exptl_crystal_colour 'clear colourless'
_exptl_crystal_colour_lustre clear
_exptl_crystal_colour_primary colourless
_exptl_crystal_density_diffrn 1.278
_exptl_crystal_description needle
_exptl_crystal_F_000 848
_exptl_crystal_recrystallization_method 'Re-crystallisation from solvent'
_exptl_crystal_size_max 0.38
_exptl_crystal_size_mid 0.13
_exptl_crystal_size_min 0.1
_refine_diff_density_max 0.360
_refine_diff_density_min -0.254
_refine_diff_density_rms 0.049
_refine_ls_abs_structure_details
;
 Refined as an inversion twin.
;
_refine_ls_abs_structure_Flack 0.05(7)
_refine_ls_extinction_method none
_refine_ls_goodness_of_fit_ref 1.171
_refine_ls_hydrogen_treatment constr
_refine_ls_matrix_type full
_refine_ls_number_parameters 544
_refine_ls_number_reflns 9235
_refine_ls_number_restraints 1
_refine_ls_restrained_S_all 1.171
_refine_ls_R_factor_all 0.0381
_refine_ls_R_factor_gt 0.0373
_refine_ls_shift/su_max 0.000
_refine_ls_shift/su_mean 0.000
_refine_ls_structure_factor_coef Fsqd
_refine_ls_weighting_details 'w=1/[\s^2^(Fo^2^)+(0.0326P)^2^+1.1925P] where P=(Fo^2^+2Fc^2^)/3'
_refine_ls_weighting_scheme calc
_refine_ls_wR_factor_gt 0.0916
_refine_ls_wR_factor_ref 0.0922
_reflns_Friedel_coverage 0.906
_reflns_Friedel_fraction_full 0.998
_reflns_Friedel_fraction_max 0.998
_reflns_number_gt 9069
_reflns_number_total 9235
_reflns_threshold_expression 'I > 2\s(I)'
_cod_data_source_file d1cc04335h2.cif
_cod_data_source_block mmc_07_078a3_0m
_cod_depositor_comments 'Adding full bibliography for 7128940--7128941.cif.'
_cod_database_code 7128940
_shelx_shelxl_version_number 2017/1
_shelx_space_group_comment
;
The symmetry employed for this shelxl refinement is uniquely defined
by the following loop, which should always be used as a source of
symmetry information in preference to the above space-group names.
They are only intended as comments.
;
_shelx_estimated_absorpt_t_max 0.983
_shelx_estimated_absorpt_t_min 0.939
_olex2_refinement_description
;
1. Twinned data refinement
 Scales: 0.95(7)
 0.05(7)
2. Fixed Uiso
 At 1.2 times of:
  All C(H) groups
 At 1.5 times of:
  All C(H,H,H) groups
3.a Aromatic/amide H refined with riding coordinates:
 C8(H8), C14(H14), C7(H7), C25(H25), C27(H27), C6(H6), C9(H9), C17(H17),
 C15(H15), C21(H21), C20(H20), C26(H26), C29(H29), C23(H23), C28(H28), C16(H16),
  C22(H22), C19(H19), C36(H36), C45(H45), C37(H37), C53(H53), C43(H43),
 C51(H51), C35(H35), C42(H42), C34(H34), C49(H49), C50(H50), C54(H54), C56(H56),
  C57(H57), C55(H55), C48(H48), C44(H44), C47(H47)
3.b Idealised Me refined as rotating group:
 C11(H11A,H11B,H11C), C39(H39A,H39B,H39C)
;
_olex2_date_sample_completion 2020-01-20
_olex2_date_sample_data_collection 2020-01-14
_olex2_date_sample_submission 2020-01-14
_olex2_submission_special_instructions 'No special instructions were received'

loop_
_space_group_symop_operation_xyz
'x, y, z'
'-x, y+1/2, -z'

loop_
_atom_site_label
_atom_site_type_symbol
_atom_site_fract_x
_atom_site_fract_y
_atom_site_fract_z
_atom_site_U_iso_or_equiv
_atom_site_adp_type
_atom_site_occupancy
_atom_site_site_symmetry_order
_atom_site_calc_flag
_atom_site_refinement_flags_posn
_atom_site_refinement_flags_adp
_atom_site_refinement_flags_occupancy
_atom_site_disorder_assembly
_atom_site_disorder_group
S1 S 0.65850(7) 0.72914(6) 0.40009(4) 0.02028(15) Uani 1 1 d . . . . .
N1 N 0.9100(2) 0.7438(2) 0.37108(13) 0.0168(5) Uani 1 1 d . . . . .
C24 C 0.6828(3) 0.8796(3) 0.39942(16) 0.0172(5) Uani 1 1 d . . . . .
C2 C 0.8150(3) 0.6734(2) 0.38307(15) 0.0155(5) Uani 1 1 d . . . . .
C8 C 1.2542(3) 0.7264(3) 0.33502(16) 0.0212(6) Uani 1 1 d . . . . .
H8 H 1.326295 0.777055 0.330824 0.025 Uiso 1 1 calc R . . . .
C14 C 0.5618(3) 0.4036(2) 0.47632(15) 0.0182(5) Uani 1 1 d . . . . .
H14 H 0.542049 0.392465 0.524835 0.022 Uiso 1 1 calc R . . . .
C13 C 0.6757(3) 0.4685(2) 0.46876(15) 0.0156(5) Uani 1 1 d . . . . .
C7 C 1.2721(3) 0.6073(3) 0.32859(16) 0.0227(6) Uani 1 1 d . . . . .
H7 H 1.355690 0.578094 0.319606 0.027 Uiso 1 1 calc R . . . .
C3 C 0.8233(3) 0.5506(2) 0.38217(14) 0.0153(5) Uani 1 1 d . . . . .
C25 C 0.7514(3) 0.9364(3) 0.46281(16) 0.0207(6) Uani 1 1 d . . . . .
H25 H 0.796163 0.893819 0.504790 0.025 Uiso 1 1 calc R . . . .
C10 C 1.0265(3) 0.6952(2) 0.35616(15) 0.0155(5) Uani 1 1 d . . . . .
C4 C 0.9367(3) 0.5017(2) 0.36352(14) 0.0149(5) Uani 1 1 d . . . . .
C5 C 1.0443(3) 0.5754(2) 0.35066(15) 0.0161(5) Uani 1 1 d . . . . .
C27 C 0.6898(3) 1.1171(3) 0.40364(19) 0.0247(6) Uani 1 1 d . . . . .
H27 H 0.692106 1.198375 0.405063 0.030 Uiso 1 1 calc R . . . .
C6 C 1.1687(3) 0.5334(3) 0.33531(16) 0.0193(6) Uani 1 1 d . . . . .
H6 H 1.180602 0.453466 0.329633 0.023 Uiso 1 1 calc R . . . .
C9 C 1.1330(3) 0.7698(3) 0.34733(16) 0.0190(6) Uani 1 1 d . . . . .
H9 H 1.120998 0.850314 0.349895 0.023 Uiso 1 1 calc R . . . .
C17 C 0.6201(3) 0.4319(3) 0.33518(15) 0.0187(6) Uani 1 1 d . . . . .
H17 H 0.640016 0.441000 0.286521 0.022 Uiso 1 1 calc R . . . .
C18 C 0.7550(3) 0.5226(2) 0.53776(15) 0.0153(5) Uani 1 1 d . . . . .
C12 C 0.7056(3) 0.4815(2) 0.39668(15) 0.0159(5) Uani 1 1 d . . . . .
C15 C 0.4774(3) 0.3554(3) 0.41529(17) 0.0204(6) Uani 1 1 d . . . . .
H15 H 0.399996 0.312873 0.421965 0.025 Uiso 1 1 calc R . . . .
C21 C 0.8915(3) 0.6122(3) 0.67518(16) 0.0223(6) Uani 1 1 d . . . . .
H21 H 0.937751 0.641401 0.721812 0.027 Uiso 1 1 calc R . . . .
C11 C 0.9504(3) 0.3731(2) 0.35736(17) 0.0208(6) Uani 1 1 d . . . . .
H11A H 0.877334 0.335496 0.377003 0.031 Uiso 1 1 calc GR . . . .
H11B H 1.038081 0.348763 0.386374 0.031 Uiso 1 1 calc GR . . . .
H11C H 0.944578 0.351965 0.304725 0.031 Uiso 1 1 calc GR . . . .
C20 C 0.7512(3) 0.6140(3) 0.65711(16) 0.0242(6) Uani 1 1 d . . . . .
H20 H 0.700770 0.645691 0.691356 0.029 Uiso 1 1 calc R . . . .
C26 C 0.7543(3) 1.0550(3) 0.46449(17) 0.0240(6) Uani 1 1 d . . . . .
H26 H 0.800898 1.093629 0.507752 0.029 Uiso 1 1 calc R . . . .
C29 C 0.6175(3) 0.9422(3) 0.33835(16) 0.0227(6) Uani 1 1 d . . . . .
H29 H 0.570012 0.903953 0.295136 0.027 Uiso 1 1 calc R . . . .
C23 C 0.8965(3) 0.5221(2) 0.55588(16) 0.0194(6) Uani 1 1 d . . . . .
H23 H 0.947268 0.491043 0.521580 0.023 Uiso 1 1 calc R . . . .
C28 C 0.6220(3) 1.0615(3) 0.34070(18) 0.0248(6) Uani 1 1 d . . . . .
H28 H 0.578152 1.104595 0.298760 0.030 Uiso 1 1 calc R . . . .
C16 C 0.5065(3) 0.3694(3) 0.34420(17) 0.0206(6) Uani 1 1 d . . . . .
H16 H 0.449120 0.336480 0.301953 0.025 Uiso 1 1 calc R . . . .
C22 C 0.9634(3) 0.5667(3) 0.62373(17) 0.0221(6) Uani 1 1 d . . . . .
H22 H 1.059602 0.566081 0.635166 0.027 Uiso 1 1 calc R . . . .
C19 C 0.6842(3) 0.5700(3) 0.58969(17) 0.0217(6) Uani 1 1 d . . . . .
H19 H 0.588032 0.572062 0.578286 0.026 Uiso 1 1 calc R . . . .
S2 S 0.74118(7) 0.31252(6) 0.12346(5) 0.02357(17) Uani 1 1 d . . . . .
C52 C 0.7676(3) 0.1616(2) 0.12210(17) 0.0179(6) Uani 1 1 d . . . . .
N2 N 1.0109(2) 0.2979(2) 0.13794(13) 0.0182(5) Uani 1 1 d . . . . .
C30 C 0.9080(3) 0.3675(2) 0.12986(16) 0.0170(5) Uani 1 1 d . . . . .
C32 C 1.0439(3) 0.5388(2) 0.13411(15) 0.0166(5) Uani 1 1 d . . . . .
C41 C 0.7049(3) 0.5787(2) 0.04722(16) 0.0169(5) Uani 1 1 d . . . . .
C33 C 1.1589(3) 0.4647(2) 0.14158(14) 0.0157(5) Uani 1 1 d . . . . .
C40 C 0.7907(3) 0.5604(2) 0.11721(15) 0.0156(5) Uani 1 1 d . . . . .
C31 C 0.9164(3) 0.4901(2) 0.12649(14) 0.0150(5) Uani 1 1 d . . . . .
C36 C 1.3765(3) 0.3115(3) 0.14880(16) 0.0214(6) Uani 1 1 d . . . . .
H36 H 1.450052 0.260034 0.150219 0.026 Uiso 1 1 calc R . . . .
C38 C 1.1367(3) 0.3445(2) 0.14246(15) 0.0162(5) Uani 1 1 d . . . . .
C39 C 1.0619(3) 0.6667(2) 0.13248(18) 0.0219(6) Uani 1 1 d . . . . .
H39A H 1.116507 0.692204 0.180128 0.033 Uiso 1 1 calc GR . . . .
H39B H 0.973040 0.703972 0.124812 0.033 Uiso 1 1 calc GR . . . .
H39C H 1.107982 0.687198 0.091447 0.033 Uiso 1 1 calc GR . . . .
C45 C 0.7564(3) 0.6084(2) 0.18154(15) 0.0183(6) Uani 1 1 d . . . . .
H45 H 0.814323 0.596079 0.228578 0.022 Uiso 1 1 calc R . . . .
C37 C 1.2488(3) 0.2697(3) 0.14736(16) 0.0192(6) Uani 1 1 d . . . . .
H37 H 1.235220 0.189413 0.149676 0.023 Uiso 1 1 calc R . . . .
C53 C 0.7580(3) 0.1047(3) 0.05429(16) 0.0227(6) Uani 1 1 d . . . . .
H53 H 0.746200 0.146896 0.008869 0.027 Uiso 1 1 calc R . . . .
C43 C 0.5567(3) 0.6938(2) 0.10966(18) 0.0217(6) Uani 1 1 d . . . . .
H43 H 0.477498 0.739226 0.106643 0.026 Uiso 1 1 calc R . . . .
C51 C 0.8540(3) 0.5236(3) -0.04510(16) 0.0222(6) Uani 1 1 d . . . . .
H51 H 0.931711 0.550990 -0.011643 0.027 Uiso 1 1 calc R . . . .
C46 C 0.7279(3) 0.5276(2) -0.02408(15) 0.0184(5) Uani 1 1 d . . . . .
C35 C 1.3994(3) 0.4308(3) 0.14818(15) 0.0203(6) Uani 1 1 d . . . . .
H35 H 1.488180 0.459405 0.149193 0.024 Uiso 1 1 calc R . . . .
C42 C 0.5895(3) 0.6471(3) 0.04539(16) 0.0200(6) Uani 1 1 d . . . . .
H42 H 0.532101 0.661904 -0.001447 0.024 Uiso 1 1 calc R . . . .
C34 C 1.2936(3) 0.5052(2) 0.14612(15) 0.0185(6) Uani 1 1 d . . . . .
H34 H 1.310454 0.585236 0.147749 0.022 Uiso 1 1 calc R . . . .
C49 C 0.7561(4) 0.4415(3) -0.16456(17) 0.0307(7) Uani 1 1 d . . . . .
H49 H 0.765706 0.412327 -0.212020 0.037 Uiso 1 1 calc R . . . .
C50 C 0.8675(3) 0.4802(3) -0.11439(18) 0.0287(7) Uani 1 1 d . . . . .
H50 H 0.954599 0.477002 -0.127384 0.034 Uiso 1 1 calc R . . . .
C54 C 0.7657(3) -0.0139(3) 0.05299(17) 0.0245(6) Uani 1 1 d . . . . .
H54 H 0.758612 -0.053018 0.006628 0.029 Uiso 1 1 calc R . . . .
C56 C 0.7945(3) -0.0191(3) 0.18699(18) 0.0249(6) Uani 1 1 d . . . . .
H56 H 0.807923 -0.061506 0.232366 0.030 Uiso 1 1 calc R . . . .
C57 C 0.7856(3) 0.1003(3) 0.18864(17) 0.0231(6) Uani 1 1 d . . . . .
H57 H 0.791935 0.139318 0.235009 0.028 Uiso 1 1 calc R . . . .
C55 C 0.7837(3) -0.0753(3) 0.11941(18) 0.0240(6) Uani 1 1 d . . . . .
H55 H 0.788602 -0.156515 0.118352 0.029 Uiso 1 1 calc R . . . .
C48 C 0.6299(4) 0.4459(3) -0.14456(18) 0.0325(8) Uani 1 1 d . . . . .
H48 H 0.552236 0.420274 -0.178830 0.039 Uiso 1 1 calc R . . . .
C44 C 0.6400(3) 0.6737(2) 0.17846(17) 0.0216(6) Uani 1 1 d . . . . .
H44 H 0.617743 0.704268 0.222972 0.026 Uiso 1 1 calc R . . . .
C47 C 0.6157(3) 0.4874(3) -0.07497(17) 0.0260(6) Uani 1 1 d . . . . .
H47 H 0.528759 0.488528 -0.061785 0.031 Uiso 1 1 calc R . . . .

loop_
_atom_site_aniso_label
_atom_site_aniso_U_11
_atom_site_aniso_U_22
_atom_site_aniso_U_33
_atom_site_aniso_U_23
_atom_site_aniso_U_13
_atom_site_aniso_U_12
S1 0.0157(3) 0.0172(3) 0.0301(4) 0.0010(3) 0.0101(3) 0.0027(3)
N1 0.0155(10) 0.0173(12) 0.0187(11) 0.0013(9) 0.0056(9) 0.0003(9)
C24 0.0161(12) 0.0163(13) 0.0214(14) 0.0009(11) 0.0089(11) 0.0064(11)
C2 0.0135(12) 0.0169(14) 0.0171(13) -0.0001(10) 0.0057(10) 0.0032(10)
C8 0.0177(13) 0.0224(14) 0.0249(14) 0.0030(12) 0.0075(11) -0.0017(12)
C14 0.0174(12) 0.0181(14) 0.0203(13) 0.0039(11) 0.0062(10) 0.0033(11)
C13 0.0135(12) 0.0155(13) 0.0182(13) 0.0015(10) 0.0038(10) 0.0033(10)
C7 0.0161(13) 0.0291(16) 0.0246(14) 0.0025(12) 0.0078(11) 0.0050(12)
C3 0.0167(12) 0.0156(13) 0.0134(12) 0.0012(10) 0.0027(10) -0.0002(10)
C25 0.0181(13) 0.0262(15) 0.0181(13) 0.0047(11) 0.0040(10) 0.0001(11)
C10 0.0152(12) 0.0175(13) 0.0141(12) 0.0008(10) 0.0033(10) 0.0011(10)
C4 0.0172(12) 0.0146(13) 0.0125(12) 0.0013(9) 0.0020(10) 0.0001(10)
C5 0.0168(13) 0.0173(13) 0.0143(12) 0.0020(10) 0.0037(10) 0.0024(10)
C27 0.0178(14) 0.0195(15) 0.0400(18) 0.0024(13) 0.0140(12) 0.0023(12)
C6 0.0201(13) 0.0166(13) 0.0221(14) 0.0004(11) 0.0063(11) 0.0055(11)
C9 0.0192(13) 0.0177(13) 0.0208(13) -0.0013(11) 0.0054(11) -0.0015(11)
C17 0.0225(14) 0.0173(14) 0.0161(13) 0.0006(11) 0.0030(10) 0.0024(11)
C18 0.0174(12) 0.0135(13) 0.0156(12) 0.0046(10) 0.0043(10) 0.0010(10)
C12 0.0157(12) 0.0127(13) 0.0194(13) 0.0008(10) 0.0036(10) 0.0019(10)
C15 0.0153(13) 0.0183(13) 0.0283(15) 0.0010(11) 0.0055(11) -0.0008(11)
C21 0.0289(15) 0.0181(14) 0.0188(13) -0.0013(11) 0.0017(11) -0.0060(12)
C11 0.0216(14) 0.0137(13) 0.0283(15) 0.0014(11) 0.0073(12) 0.0017(11)
C20 0.0286(16) 0.0246(15) 0.0205(14) 0.0002(12) 0.0079(12) 0.0068(13)
C26 0.0198(14) 0.0266(16) 0.0258(15) -0.0031(12) 0.0052(11) -0.0041(12)
C29 0.0229(14) 0.0284(16) 0.0165(13) -0.0004(12) 0.0027(11) 0.0064(12)
C23 0.0177(13) 0.0209(14) 0.0205(13) 0.0027(11) 0.0063(10) -0.0021(11)
C28 0.0223(14) 0.0270(16) 0.0259(15) 0.0097(12) 0.0067(12) 0.0111(12)
C16 0.0178(13) 0.0189(14) 0.0226(14) 0.0007(11) -0.0024(11) -0.0007(11)
C22 0.0185(13) 0.0256(16) 0.0222(14) 0.0031(12) 0.0037(11) -0.0065(12)
C19 0.0178(13) 0.0261(16) 0.0222(14) 0.0018(12) 0.0061(11) 0.0041(12)
S2 0.0132(3) 0.0174(3) 0.0410(4) 0.0042(3) 0.0072(3) -0.0011(3)
C52 0.0113(12) 0.0140(13) 0.0282(15) 0.0028(11) 0.0037(11) -0.0053(10)
N2 0.0175(11) 0.0167(12) 0.0205(11) 0.0007(9) 0.0039(9) -0.0012(9)
C30 0.0146(12) 0.0184(14) 0.0183(13) 0.0011(10) 0.0040(10) -0.0015(10)
C32 0.0174(13) 0.0167(13) 0.0152(12) -0.0002(10) 0.0019(10) -0.0010(11)
C41 0.0159(13) 0.0152(13) 0.0200(13) 0.0018(10) 0.0045(10) -0.0030(10)
C33 0.0157(12) 0.0180(14) 0.0131(12) -0.0017(10) 0.0022(10) -0.0005(10)
C40 0.0138(12) 0.0130(13) 0.0205(13) 0.0027(10) 0.0043(10) -0.0017(10)
C31 0.0152(12) 0.0152(13) 0.0144(12) -0.0001(10) 0.0020(9) 0.0006(10)
C36 0.0170(13) 0.0243(15) 0.0220(14) -0.0011(12) 0.0010(11) 0.0061(12)
C38 0.0154(13) 0.0174(14) 0.0155(13) 0.0007(10) 0.0022(10) -0.0014(10)
C39 0.0186(14) 0.0150(14) 0.0316(16) -0.0003(12) 0.0037(12) -0.0011(11)
C45 0.0218(14) 0.0155(13) 0.0179(13) 0.0015(11) 0.0044(10) -0.0027(11)
C37 0.0182(13) 0.0187(13) 0.0198(13) -0.0016(11) 0.0013(11) 0.0004(11)
C53 0.0194(14) 0.0264(15) 0.0222(14) 0.0065(12) 0.0033(11) 0.0007(12)
C43 0.0184(13) 0.0155(13) 0.0339(17) 0.0015(11) 0.0112(12) 0.0016(10)
C51 0.0218(14) 0.0248(15) 0.0187(13) 0.0007(11) 0.0010(11) 0.0068(12)
C46 0.0215(13) 0.0155(13) 0.0169(13) 0.0025(10) 0.0005(10) 0.0002(11)
C35 0.0138(13) 0.0256(15) 0.0210(13) -0.0020(12) 0.0024(10) -0.0038(11)
C42 0.0170(13) 0.0190(14) 0.0235(14) 0.0042(11) 0.0024(11) -0.0016(11)
C34 0.0163(13) 0.0188(14) 0.0196(13) -0.0016(11) 0.0014(10) -0.0039(11)
C49 0.055(2) 0.0210(16) 0.0163(14) -0.0021(12) 0.0065(13) 0.0030(15)
C50 0.0307(16) 0.0340(18) 0.0222(15) 0.0044(13) 0.0076(12) 0.0138(14)
C54 0.0200(14) 0.0287(16) 0.0239(14) -0.0053(13) 0.0017(11) 0.0010(12)
C56 0.0259(15) 0.0221(15) 0.0285(15) 0.0084(12) 0.0100(12) -0.0003(12)
C57 0.0246(15) 0.0234(15) 0.0221(14) 0.0018(12) 0.0062(11) -0.0045(12)
C55 0.0185(14) 0.0172(14) 0.0380(17) 0.0024(13) 0.0097(12) -0.0011(12)
C48 0.041(2) 0.0312(18) 0.0210(15) -0.0008(13) -0.0044(14) -0.0151(15)
C44 0.0267(15) 0.0153(14) 0.0262(15) -0.0017(11) 0.0136(12) -0.0023(11)
C47 0.0262(15) 0.0280(16) 0.0227(14) 0.0011(12) 0.0020(12) -0.0079(13)

loop_
_atom_type_symbol
_atom_type_description
_atom_type_scat_dispersion_real
_atom_type_scat_dispersion_imag
_atom_type_scat_source
C C 0.0033 0.0016 'International Tables Vol C Tables 4.2.6.8 and 6.1.1.4'
H H 0.0000 0.0000 'International Tables Vol C Tables 4.2.6.8 and 6.1.1.4'
N N 0.0061 0.0033 'International Tables Vol C Tables 4.2.6.8 and 6.1.1.4'
S S 0.1246 0.1234 'International Tables Vol C Tables 4.2.6.8 and 6.1.1.4'

loop_
_geom_angle_atom_site_label_1
_geom_angle_atom_site_label_2
_geom_angle_atom_site_label_3
_geom_angle
_geom_angle_site_symmetry_1
_geom_angle_site_symmetry_3
_geom_angle_publ_flag
C24 S1 C2 103.49(13) . . ?
C2 N1 C10 116.7(2) . . ?
C25 C24 S1 120.8(2) . . ?
C29 C24 S1 118.8(2) . . ?
C29 C24 C25 119.8(3) . . ?
N1 C2 S1 119.7(2) . . ?
N1 C2 C3 125.4(2) . . ?
C3 C2 S1 114.9(2) . . ?
C9 C8 C7 120.5(3) . . ?
C15 C14 C13 122.0(3) . . ?
C14 C13 C18 117.5(2) . . ?
C14 C13 C12 118.2(2) . . ?
C12 C13 C18 124.2(2) . . ?
C6 C7 C8 120.1(3) . . ?
C2 C3 C12 119.1(2) . . ?
C4 C3 C2 118.0(2) . . ?
C4 C3 C12 122.7(2) . . ?
C26 C25 C24 119.9(3) . . ?
N1 C10 C5 123.0(2) . . ?
N1 C10 C9 117.5(2) . . ?
C9 C10 C5 119.5(2) . . ?
C3 C4 C5 118.5(2) . . ?
C3 C4 C11 121.4(2) . . ?
C5 C4 C11 120.1(2) . . ?
C10 C5 C4 118.2(2) . . ?
C10 C5 C6 118.8(3) . . ?
C6 C5 C4 123.0(3) . . ?
C26 C27 C28 120.1(3) . . ?
C7 C6 C5 120.7(3) . . ?
C8 C9 C10 120.3(3) . . ?
C16 C17 C12 121.1(3) . . ?
C23 C18 C13 123.6(2) . . ?
C23 C18 C19 117.9(3) . . ?
C19 C18 C13 118.4(2) . . ?
C13 C12 C3 122.6(2) . . ?
C17 C12 C13 119.4(3) . . ?
C17 C12 C3 117.9(2) . . ?
C14 C15 C16 119.6(3) . . ?
C20 C21 C22 118.8(3) . . ?
C19 C20 C21 120.5(3) . . ?
C27 C26 C25 120.2(3) . . ?
C24 C29 C28 119.6(3) . . ?
C22 C23 C18 120.5(3) . . ?
C27 C28 C29 120.3(3) . . ?
C15 C16 C17 119.6(3) . . ?
C23 C22 C21 121.0(3) . . ?
C20 C19 C18 121.4(3) . . ?
C30 S2 C52 102.52(13) . . ?
C53 C52 S2 120.0(2) . . ?
C57 C52 S2 119.5(2) . . ?
C57 C52 C53 120.3(3) . . ?
C30 N2 C38 117.8(2) . . ?
N2 C30 S2 120.1(2) . . ?
N2 C30 C31 125.1(3) . . ?
C31 C30 S2 114.8(2) . . ?
C33 C32 C39 120.3(2) . . ?
C31 C32 C33 118.5(3) . . ?
C31 C32 C39 121.2(2) . . ?
C40 C41 C46 123.9(2) . . ?
C42 C41 C40 117.9(3) . . ?
C42 C41 C46 118.2(2) . . ?
C38 C33 C32 118.2(2) . . ?
C38 C33 C34 118.5(3) . . ?
C34 C33 C32 123.2(3) . . ?
C41 C40 C31 123.0(2) . . ?
C45 C40 C41 119.3(2) . . ?
C45 C40 C31 117.7(2) . . ?
C30 C31 C40 119.9(2) . . ?
C32 C31 C30 117.8(2) . . ?
C32 C31 C40 122.3(2) . . ?
C37 C36 C35 120.4(3) . . ?
N2 C38 C33 122.6(2) . . ?
N2 C38 C37 118.4(2) . . ?
C37 C38 C33 119.0(3) . . ?
C44 C45 C40 121.7(3) . . ?
C36 C37 C38 120.9(3) . . ?
C52 C53 C54 119.9(3) . . ?
C42 C43 C44 119.7(3) . . ?
C50 C51 C46 120.8(3) . . ?
C51 C46 C41 123.6(3) . . ?
C51 C46 C47 118.0(3) . . ?
C47 C46 C41 118.3(3) . . ?
C34 C35 C36 119.9(3) . . ?
C43 C42 C41 122.2(3) . . ?
C35 C34 C33 121.2(3) . . ?
C50 C49 C48 118.9(3) . . ?
C49 C50 C51 120.8(3) . . ?
C55 C54 C53 120.0(3) . . ?
C55 C56 C57 119.9(3) . . ?
C52 C57 C56 119.6(3) . . ?
C56 C55 C54 120.3(3) . . ?
C49 C48 C47 120.7(3) . . ?
C43 C44 C45 119.3(3) . . ?
C48 C47 C46 120.8(3) . . ?

loop_
_geom_bond_atom_site_label_1
_geom_bond_atom_site_label_2
_geom_bond_distance
_geom_bond_site_symmetry_2
_geom_bond_publ_flag
S1 C24 1.775(3) . ?
S1 C2 1.784(3) . ?
N1 C2 1.310(4) . ?
N1 C10 1.374(3) . ?
C24 C25 1.394(4) . ?
C24 C29 1.386(4) . ?
C2 C3 1.437(4) . ?
C8 C7 1.411(5) . ?
C8 C9 1.376(4) . ?
C14 C13 1.401(4) . ?
C14 C15 1.383(4) . ?
C13 C18 1.493(4) . ?
C13 C12 1.408(4) . ?
C7 C6 1.374(4) . ?
C3 C4 1.375(4) . ?
C3 C12 1.496(4) . ?
C25 C26 1.386(4) . ?
C10 C5 1.417(4) . ?
C10 C9 1.414(4) . ?
C4 C5 1.436(4) . ?
C4 C11 1.513(4) . ?
C5 C6 1.420(4) . ?
C27 C26 1.378(5) . ?
C27 C28 1.379(5) . ?
C17 C12 1.401(4) . ?
C17 C16 1.392(4) . ?
C18 C23 1.399(4) . ?
C18 C19 1.401(4) . ?
C15 C16 1.389(4) . ?
C21 C20 1.387(4) . ?
C21 C22 1.392(4) . ?
C20 C19 1.381(4) . ?
C29 C28 1.395(5) . ?
C23 C22 1.390(4) . ?
S2 C52 1.784(3) . ?
S2 C30 1.779(3) . ?
C52 C53 1.388(4) . ?
C52 C57 1.388(4) . ?
N2 C30 1.302(4) . ?
N2 C38 1.365(4) . ?
C30 C31 1.437(4) . ?
C32 C33 1.430(4) . ?
C32 C31 1.385(4) . ?
C32 C39 1.506(4) . ?
C41 C40 1.412(4) . ?
C41 C46 1.485(4) . ?
C41 C42 1.404(4) . ?
C33 C38 1.422(4) . ?
C33 C34 1.423(4) . ?
C40 C31 1.490(4) . ?
C40 C45 1.398(4) . ?
C36 C37 1.370(4) . ?
C36 C35 1.413(5) . ?
C38 C37 1.415(4) . ?
C45 C44 1.389(4) . ?
C53 C54 1.388(4) . ?
C43 C42 1.386(4) . ?
C43 C44 1.388(4) . ?
C51 C46 1.393(4) . ?
C51 C50 1.389(4) . ?
C46 C47 1.397(4) . ?
C35 C34 1.368(4) . ?
C49 C50 1.380(5) . ?
C49 C48 1.386(5) . ?
C54 C55 1.387(4) . ?
C56 C57 1.399(4) . ?
C56 C55 1.380(5) . ?
C48 C47 1.388(5) . ?

loop_
_twin_individual_id
_twin_individual_mass_fraction_refined
1 0.95(7)
2 0.05(7)
